data_7105825
loop_
_publ_author_name
'Shui-Sheng Chen'
'Min Chen'
'Satoshi Takamizawa'
'Man-Sheng Chen'
'Zhi Su'
'Wei-Yin Sun'

_publ_section_title
;
 Temperature dependent selective gas sorption of the microporous
 metal-imidazolate framework [Cu(L)] [H2L =
 1,4-di(1H-imidazol-4-yl)benzene]
;
_journal_name_full Chem.Commun.
_journal_page_first 752
_journal_paper_doi 10.1039/c0cc04085a
_journal_volume 47
_journal_year 2011
_chemical_formula_sum 'C12 H8 Cu N4'
_chemical_formula_weight 271.76
_chemical_name_systematic
;
?
;
_space_group_IT_number 165
_symmetry_cell_setting trigonal
_symmetry_space_group_name_Hall '-P 3 2"c'
_symmetry_space_group_name_H-M 'P -3 c 1'
_atom_sites_solution_hydrogens geom
_atom_sites_solution_primary direct
_atom_sites_solution_secondary difmap
_audit_creation_method SHELXL-97
_cell_angle_alpha 90.00
_cell_angle_beta 90.0000(10)
_cell_angle_gamma 120.00
_cell_formula_units_Z 6
_cell_length_a 15.1399(10)
_cell_length_b 15.1399(10)
_cell_length_c 8.9784(12)
_cell_measurement_reflns_used 1655
_cell_measurement_temperature 273(2)
_cell_measurement_theta_max 24.05
_cell_measurement_theta_min 2.69
_cell_volume 1782.3(3)
_computing_cell_refinement 'Bruker SMART'
_computing_data_collection 'Bruker SMART'
_computing_data_reduction 'Bruker SAINT'
_computing_molecular_graphics 'Bruker SHELXTL'
_computing_publication_material 'Bruker SHELXTL'
_computing_structure_refinement 'SHELXL-97 (Sheldrick, 1997)'
_computing_structure_solution 'SHELXS-97 (Sheldrick, 1990)'
_diffrn_ambient_temperature 273(2)
_diffrn_measured_fraction_theta_full 0.998
_diffrn_measured_fraction_theta_max 0.998
_diffrn_measurement_device_type 'Bruker Smart Apex CCD'
_diffrn_measurement_method 'phi and omega scans'
_diffrn_radiation_monochromator graphite
_diffrn_radiation_source 'fine-focus sealed tube'
_diffrn_radiation_type MoK\a
_diffrn_radiation_wavelength 0.71073
_diffrn_reflns_av_R_equivalents 0.0608
_diffrn_reflns_av_sigmaI/netI 0.0448
_diffrn_reflns_limit_h_max 15
_diffrn_reflns_limit_h_min -18
_diffrn_reflns_limit_k_max 18
_diffrn_reflns_limit_k_min -13
_diffrn_reflns_limit_l_max 10
_diffrn_reflns_limit_l_min -10
_diffrn_reflns_number 8537
_diffrn_reflns_theta_full 25.24
_diffrn_reflns_theta_max 25.24
_diffrn_reflns_theta_min 2.69
_exptl_absorpt_coefficient_mu 1.818
_exptl_absorpt_correction_T_max 0.8391
_exptl_absorpt_correction_T_min 0.5299
_exptl_absorpt_correction_type multi-scan
_exptl_absorpt_process_details 'SADABS; Brucker, 2000'
_exptl_crystal_density_diffrn 1.519
_exptl_crystal_density_method 'not measured'
_exptl_crystal_F_000 822
_exptl_crystal_size_max 0.40
_exptl_crystal_size_mid 0.10
_exptl_crystal_size_min 0.10
_refine_diff_density_max 0.316
_refine_diff_density_min -0.268
_refine_diff_density_rms 0.073
_refine_ls_extinction_method none
_refine_ls_goodness_of_fit_ref 1.089
_refine_ls_hydrogen_treatment constr
_refine_ls_matrix_type full
_refine_ls_number_parameters 78
_refine_ls_number_reflns 1080
_refine_ls_number_restraints 0
_refine_ls_restrained_S_all 1.089
_refine_ls_R_factor_all 0.0453
_refine_ls_R_factor_gt 0.0355
_refine_ls_shift/su_max 0.000
_refine_ls_shift/su_mean 0.000
_refine_ls_structure_factor_coef Fsqd
_refine_ls_weighting_details 'calc w=1/[\s^2^(Fo^2^)+(0.0357P)^2^+0.4628P] where P=(Fo^2^+2Fc^2^)/3'
_refine_ls_weighting_scheme calc
_refine_ls_wR_factor_gt 0.0800
_refine_ls_wR_factor_ref 0.0833
_reflns_number_gt 930
_reflns_number_total 1080
_reflns_threshold_expression >2sigma(I)
_cod_data_source_file C0CC04085A.TXT
_cod_data_source_block a
_cod_depositor_comments
;
The following automatic conversions were performed:
'_symmetry_cell_setting' value 'Trigonal' changed to 'trigonal' according
to '/home/saulius/struct/CIF-dictionaries/cif_core.dic' dictionary named
'cif_core.dic' version 2.4.1 from 2010-06-29.

Automatic conversion script
Id: cif_fix_enum 1527 2010-12-29 10:47:43Z saulius 
;
_cod_original_sg_symbol_Hall '-P 3 2"c '
_cod_original_sg_symbol_H-M 'P-3c1 '
_cod_database_code 7105825

loop_
_symmetry_equiv_pos_as_xyz
'x, y, z'
'-y, x-y, z'
'-x+y, -x, z'
'y, x, -z+1/2'
'x-y, -y, -z+1/2'
'-x, -x+y, -z+1/2'
'-x, -y, -z'
'y, -x+y, -z'
'x-y, x, -z'
'-y, -x, z-1/2'
'-x+y, y, z-1/2'
'x, x-y, z-1/2'

loop_
_atom_site_label
_atom_site_type_symbol
_atom_site_fract_x
_atom_site_fract_y
_atom_site_fract_z
_atom_site_U_iso_or_equiv
_atom_site_adp_type
_atom_site_occupancy
_atom_site_symmetry_multiplicity
_atom_site_calc_flag
_atom_site_refinement_flags
_atom_site_disorder_assembly
_atom_site_disorder_group
Cu1 Cu 0.24677(3) 1.0000 1.2500 0.0134(2) Uani 1 2 d S . .
C1 C 0.3949(3) 0.9622(3) 0.9812(4) 0.0226(8) Uani 1 1 d . . .
C2 C 0.4435(3) 0.9155(4) 0.9193(6) 0.0606(16) Uani 1 1 d . . .
H2 H 0.4063 0.8572 0.8620 0.073 Uiso 1 1 calc R . .
C3 C 0.4535(3) 1.0468(4) 1.0599(6) 0.0599(16) Uani 1 1 d . . .
H3 H 0.4236 1.0816 1.1022 0.072 Uiso 1 1 calc R . .
C4 C 0.2845(2) 0.9195(2) 0.9581(4) 0.0184(8) Uani 1 1 d . . .
C5 C 0.2254(2) 0.8695(3) 0.8380(4) 0.0230(8) Uani 1 1 d . . .
H5 H 0.2492 0.8573 0.7493 0.028 Uiso 1 1 calc R . .
C6 C 0.1277(2) 0.8724(2) 1.0059(3) 0.0167(7) Uani 1 1 d . . .
H6 H 0.0698 0.8625 1.0563 0.020 Uiso 1 1 calc R . .
N1 N 0.22068(19) 0.92073(19) 1.0659(3) 0.0149(6) Uani 1 1 d . . .
N2 N 0.12510(19) 0.8396(2) 0.8677(3) 0.0190(6) Uani 1 1 d . . .

loop_
_atom_site_aniso_label
_atom_site_aniso_U_11
_atom_site_aniso_U_22
_atom_site_aniso_U_33
_atom_site_aniso_U_23
_atom_site_aniso_U_13
_atom_site_aniso_U_12
Cu1 0.0161(3) 0.0103(3) 0.0119(3) 0.0001(2) 0.00004(11) 0.00517(16)
C1 0.0171(18) 0.027(2) 0.023(2) -0.0062(16) -0.0020(15) 0.0099(16)
C2 0.023(2) 0.065(3) 0.089(4) -0.055(3) -0.017(2) 0.018(2)
C3 0.025(2) 0.071(3) 0.088(4) -0.051(3) -0.014(2) 0.028(2)
C4 0.0126(17) 0.0209(19) 0.0202(19) -0.0034(14) -0.0010(14) 0.0073(15)
C5 0.0141(18) 0.032(2) 0.021(2) -0.0015(16) 0.0031(14) 0.0105(16)
C6 0.0130(17) 0.0158(17) 0.0185(18) -0.0018(14) 0.0029(14) 0.0052(14)
N1 0.0145(15) 0.0136(14) 0.0145(15) -0.0018(11) -0.0021(11) 0.0054(12)
N2 0.0119(14) 0.0211(16) 0.0196(15) -0.0024(12) -0.0018(12) 0.0049(13)

loop_
_atom_type_symbol
_atom_type_description
_atom_type_scat_dispersion_real
_atom_type_scat_dispersion_imag
_atom_type_scat_source
C C 0.0033 0.0016 'International Tables Vol C Tables 4.2.6.8 and 6.1.1.4'
H H 0.0000 0.0000 'International Tables Vol C Tables 4.2.6.8 and 6.1.1.4'
N N 0.0061 0.0033 'International Tables Vol C Tables 4.2.6.8 and 6.1.1.4'
Cu Cu 0.3201 1.2651 'International Tables Vol C Tables 4.2.6.8 and 6.1.1.4'

loop_
_geom_angle_atom_site_label_1
_geom_angle_atom_site_label_2
_geom_angle_atom_site_label_3
_geom_angle
_geom_angle_site_symmetry_1
_geom_angle_site_symmetry_3
_geom_angle_publ_flag
N1 Cu1 N1 168.01(15) 5_677 . ?
N1 Cu1 N2 90.46(11) 5_677 10_666 ?
N1 Cu1 N2 91.72(11) . 10_666 ?
N1 Cu1 N2 91.72(11) 5_677 9_667 ?
N1 Cu1 N2 90.46(11) . 9_667 ?
N2 Cu1 N2 159.04(16) 10_666 9_667 ?
C3 C1 C2 116.1(4) . . ?
C3 C1 C4 123.9(3) . . ?
C2 C1 C4 120.1(3) . . ?
C1 C2 C3 121.4(4) . 7_677 ?
C1 C2 H2 119.3 . . ?
C3 C2 H2 119.3 7_677 . ?
C1 C3 C2 122.6(4) . 7_677 ?
C1 C3 H3 118.7 . . ?
C2 C3 H3 118.7 7_677 . ?
C5 C4 N1 107.1(3) . . ?
C5 C4 C1 129.8(3) . . ?
N1 C4 C1 123.1(3) . . ?
C4 C5 N2 109.8(3) . . ?
C4 C5 H5 125.1 . . ?
N2 C5 H5 125.1 . . ?
N2 C6 N1 114.1(3) . . ?
N2 C6 H6 122.9 . . ?
N1 C6 H6 122.9 . . ?
C6 N1 C4 105.3(3) . . ?
C6 N1 Cu1 120.7(2) . . ?
C4 N1 Cu1 132.3(2) . . ?
C6 N2 C5 103.7(3) . . ?
C6 N2 Cu1 125.7(2) . 8_457 ?
C5 N2 Cu1 130.2(2) . 8_457 ?

loop_
_geom_bond_atom_site_label_1
_geom_bond_atom_site_label_2
_geom_bond_distance
_geom_bond_site_symmetry_2
_geom_bond_publ_flag
Cu1 N1 1.963(3) 5_677 ?
Cu1 N1 1.963(3) . ?
Cu1 N2 1.985(3) 10_666 ?
Cu1 N2 1.985(3) 9_667 ?
C1 C3 1.338(5) . ?
C1 C2 1.366(5) . ?
C1 C4 1.475(4) . ?
C2 C3 1.379(6) 7_677 ?
C2 H2 0.9300 . ?
C3 C2 1.379(6) 7_677 ?
C3 H3 0.9300 . ?
C4 C5 1.364(5) . ?
C4 N1 1.374(4) . ?
C5 N2 1.376(4) . ?
C5 H5 0.9300 . ?
C6 N2 1.329(4) . ?
C6 N1 1.332(4) . ?
C6 H6 0.9300 . ?
N2 Cu1 1.985(3) 8_457 ?

loop_
_geom_torsion_atom_site_label_1
_geom_torsion_atom_site_label_2
_geom_torsion_atom_site_label_3
_geom_torsion_atom_site_label_4
_geom_torsion
_geom_torsion_site_symmetry_1
_geom_torsion_site_symmetry_2
_geom_torsion_site_symmetry_3
_geom_torsion_site_symmetry_4
_geom_torsion_publ_flag
C3 C1 C2 C3 1.2(8) . . . 7_677 ?
C4 C1 C2 C3 -179.4(4) . . . 7_677 ?
C2 C1 C3 C2 -1.2(8) . . . 7_677 ?
C4 C1 C3 C2 179.4(5) . . . 7_677 ?
C3 C1 C4 C5 146.1(5) . . . . ?
C2 C1 C4 C5 -33.2(6) . . . . ?
C3 C1 C4 N1 -37.2(6) . . . . ?
C2 C1 C4 N1 143.5(4) . . . . ?
N1 C4 C5 N2 0.5(4) . . . . ?
C1 C4 C5 N2 177.6(3) . . . . ?
N2 C6 N1 C4 0.0(4) . . . . ?
N2 C6 N1 Cu1 167.0(2) . . . . ?
C5 C4 N1 C6 -0.3(3) . . . . ?
C1 C4 N1 C6 -177.7(3) . . . . ?
C5 C4 N1 Cu1 -165.1(2) . . . . ?
C1 C4 N1 Cu1 17.5(5) . . . . ?
N1 Cu1 N1 C6 167.4(2) 5_677 . . . ?
N2 Cu1 N1 C6 67.1(2) 10_666 . . . ?
N2 Cu1 N1 C6 -92.1(2) 9_667 . . . ?
N1 Cu1 N1 C4 -29.6(3) 5_677 . . . ?
N2 Cu1 N1 C4 -130.0(3) 10_666 . . . ?
N2 Cu1 N1 C4 70.9(3) 9_667 . . . ?
N1 C6 N2 C5 0.3(4) . . . . ?
N1 C6 N2 Cu1 173.6(2) . . . 8_457 ?
C4 C5 N2 C6 -0.5(4) . . . . ?
C4 C5 N2 Cu1 -173.3(2) . . . 8_457 ?
